data_2213911
loop_
_publ_author_name
'Hou, Yan-Jun'
'Yu, Ying-Hui'
'Sun, Zhi-Zhong'
'Li, Bai-Yan'
'Hou, Guang-Feng'

_publ_section_title
<i>catena</i>-Poly[[diaquabis[(4-chlorophenylsulfinyl)acetato-\k<i>O</i>]cobalt(II)]-\m-4,4'-bipyridine-\k^2^<i>N</i>:<i>N</i>']
_journal_coeditor_code NG2260
_journal_issue 6
_journal_name_full 'Acta Crystallographica Section E'
_journal_page_first m1560
_journal_page_last m1560
_journal_paper_doi 10.1107/S160053680702065X
_journal_volume 63
_journal_year 2007
_chemical_formula_iupac '[Co (C8 H6 Cl O3 S)2 (C10 H8 N2) (H2 O)2]'
_chemical_formula_moiety '(C10 H8 N2) (H2 O)2 (C8 H6 Cl O3 S)2 Co'
_chemical_formula_sum 'C26 H24 Cl2 Co N2 O8 S2'
_chemical_formula_weight 686.42
_chemical_name_systematic
;
<i>catena</i>-Poly[[[diaquabis[(4-chlorophenylsulfinyl)acetato-\
\k<i>O</i>]cobalt(II)]-\m-4,4'-bipyridine-\k^2^N:N']
;
_space_group_IT_number 43
_symmetry_cell_setting orthorhombic
_symmetry_space_group_name_Hall 'F 2 -2d'
_symmetry_space_group_name_H-M 'F d d 2'
_atom_sites_solution_hydrogens geom
_atom_sites_solution_primary direct
_atom_sites_solution_secondary difmap
_cell_angle_alpha 90.00
_cell_angle_beta 90.00
_cell_angle_gamma 90.00
_cell_formula_units_Z 8
_cell_length_a 20.129(4)
_cell_length_b 25.466(5)
_cell_length_c 11.413(2)
_cell_measurement_reflns_used 10618
_cell_measurement_temperature 293(2)
_cell_measurement_theta_max 54.94
_cell_measurement_theta_min 6.31
_cell_volume 5850.4(19)
_computing_cell_refinement RAPID-AUTO
_computing_data_collection 'RAPID-AUTO (Rigaku, 1998)'
_computing_data_reduction 'CrystalStructure (Rigaku/MSC, 2002)'
_computing_molecular_graphics 'SHELXTL (Sheldrick, 1997b)'
_computing_publication_material SHELXL97
_computing_structure_refinement 'SHELXL97 (Sheldrick, 1997a)'
_computing_structure_solution 'SHELXS97 (Sheldrick, 1997a)'
_diffrn_ambient_temperature 293(2)
_diffrn_measured_fraction_theta_full 0.997
_diffrn_measured_fraction_theta_max 0.997
_diffrn_measurement_device_type 'Rigaku R-AXIS RAPID'
_diffrn_measurement_method \w
_diffrn_radiation_monochromator graphite
_diffrn_radiation_source 'fine-focus sealed tube'
_diffrn_radiation_type MoK\a
_diffrn_radiation_wavelength 0.71073
_diffrn_reflns_av_R_equivalents 0.0637
_diffrn_reflns_av_sigmaI/netI 0.0501
_diffrn_reflns_limit_h_max 26
_diffrn_reflns_limit_h_min -26
_diffrn_reflns_limit_k_max 32
_diffrn_reflns_limit_k_min -32
_diffrn_reflns_limit_l_max 14
_diffrn_reflns_limit_l_min -14
_diffrn_reflns_number 14081
_diffrn_reflns_theta_full 27.49
_diffrn_reflns_theta_max 27.49
_diffrn_reflns_theta_min 3.16
_diffrn_standards_decay_% 0
_diffrn_standards_interval_count 0
_diffrn_standards_interval_time 0
_diffrn_standards_number 0
_exptl_absorpt_coefficient_mu 0.963
_exptl_absorpt_correction_T_max 0.8389
_exptl_absorpt_correction_T_min 0.7821
_exptl_absorpt_correction_type multi-scan
_exptl_absorpt_process_details '(ABSCOR; Higashi, 1995)'
_exptl_crystal_colour brown
_exptl_crystal_density_diffrn 1.559
_exptl_crystal_density_method 'not measured'
_exptl_crystal_description block
_exptl_crystal_F_000 2808
_exptl_crystal_size_max 0.27
_exptl_crystal_size_mid 0.25
_exptl_crystal_size_min 0.19
_refine_diff_density_max 0.346
_refine_diff_density_min -0.326
_refine_ls_abs_structure_details 'Flack (1983), with how many Friedel pairs?'
_refine_ls_abs_structure_Flack -0.021(18)
_refine_ls_extinction_method none
_refine_ls_goodness_of_fit_ref 1.036
_refine_ls_hydrogen_treatment constr
_refine_ls_matrix_type full
_refine_ls_number_parameters 188
_refine_ls_number_reflns 3237
_refine_ls_number_restraints 1
_refine_ls_restrained_S_all 1.036
_refine_ls_R_factor_all 0.0527
_refine_ls_R_factor_gt 0.0403
_refine_ls_shift/su_max 0.001
_refine_ls_shift/su_mean 0.000
_refine_ls_structure_factor_coef Fsqd
_refine_ls_weighting_details 'calc w = 1/[\s^2^(Fo^2^)+(0.0254P)^2^+12.1874P] where P=(Fo^2^+2Fc^2^)/3'
_refine_ls_weighting_scheme calc
_refine_ls_wR_factor_gt 0.0763
_refine_ls_wR_factor_ref 0.0809
_reflns_number_gt 2728
_reflns_number_total 3237
_reflns_threshold_expression I>2\s(I)
_cod_data_source_file ng2260.cif
_cod_data_source_block I
_cod_depositor_comments
;
The following automatic conversions were performed:
'_symmetry_cell_setting' value 'Orthorhombic' changed to 'orthorhombic'
according to '/home/saulius/struct/CIF-dictionaries/cif_core.dic'
dictionary named 'cif_core.dic' version 2.4.1 from 2010-06-29.

Automatic conversion script
Id: cif_fix_enum 1527 2010-12-29 10:47:43Z saulius 

The following automatic conversions were performed:

'_symmetry_cell_setting' value 'Orthorhombic' changed to
'orthorhombic' according to
/home/saulius/struct/CIF-dictionaries/cif_core.dic dictionary named
'cif_core.dic' version 2.4.1 from 2010-06-29.

Automatic conversion script
Id: cif_fix_values 1715 2011-07-08 13:25:40Z adriana 
;
_cod_original_cell_volume 5850(2)
_cod_database_code 2213911
_cod_database_fobs_code 2213911

loop_
_symmetry_equiv_pos_as_xyz
'x, y, z'
'-x, -y, z'
'x+1/4, -y+1/4, z+1/4'
'-x+1/4, y+1/4, z+1/4'
'x, y+1/2, z+1/2'
'-x, -y+1/2, z+1/2'
'x+1/4, -y+3/4, z+3/4'
'-x+1/4, y+3/4, z+3/4'
'x+1/2, y, z+1/2'
'-x+1/2, -y, z+1/2'
'x+3/4, -y+1/4, z+3/4'
'-x+3/4, y+1/4, z+3/4'
'x+1/2, y+1/2, z'
'-x+1/2, -y+1/2, z'
'x+3/4, -y+3/4, z+1/4'
'-x+3/4, y+3/4, z+1/4'

loop_
_atom_site_type_symbol
_atom_site_label
_atom_site_fract_x
_atom_site_fract_y
_atom_site_fract_z
_atom_site_U_iso_or_equiv
_atom_site_adp_type
_atom_site_calc_flag
_atom_site_refinement_flags
_atom_site_occupancy
C C1 0.02753(18) 0.72535(12) 0.2402(3) 0.0328(8) Uani d . 1
C C2 0.06450(19) 0.70613(13) 0.1485(3) 0.0388(8) Uani d . 1
H H1 0.0606 0.7214 0.0747 0.047 Uiso calc R 1
C C3 0.1071(2) 0.66474(13) 0.1647(4) 0.0479(10) Uani d . 1
H H2 0.1332 0.6523 0.1035 0.058 Uiso calc R 1
C C4 0.1099(2) 0.64239(14) 0.2734(4) 0.0496(10) Uani d . 1
C C5 0.0737(2) 0.66005(17) 0.3665(4) 0.0541(11) Uani d . 1
H H3 0.0768 0.6440 0.4395 0.065 Uiso calc R 1
C C6 0.0322(2) 0.70276(15) 0.3487(3) 0.0469(10) Uani d . 1
H H4 0.0074 0.7161 0.4107 0.056 Uiso calc R 1
C C7 0.02917(17) 0.82876(11) 0.1972(3) 0.0367(8) Uani d . 1
H H5 0.0573 0.8307 0.2661 0.044 Uiso calc R 1
H H6 0.0572 0.8214 0.1300 0.044 Uiso calc R 1
C C8 -0.00637(19) 0.88119(11) 0.1794(3) 0.0329(8) Uani d . 1
C C9 0.0204(2) 1.04139(13) 0.4480(3) 0.0408(9) Uani d . 1
H H7 0.0358 1.0706 0.4072 0.049 Uiso calc R 1
C C10 0.0198(2) 1.04325(15) 0.5685(4) 0.0463(10) Uani d . 1
H H8 0.0329 1.0737 0.6071 0.056 Uiso calc R 1
C C11 0.0000 1.0000 0.6319(4) 0.0331(13) Uani d S 1
C C12 0.0000 1.0000 0.7620(5) 0.0362(14) Uani d S 1
C C13 0.0337(2) 0.96238(15) 0.8246(3) 0.0403(9) Uani d . 1
H H9 0.0567 0.9359 0.7858 0.048 Uiso calc R 1
C C14 0.03323(19) 0.96414(13) 0.9455(3) 0.0391(9) Uani d . 1
H H10 0.0574 0.9389 0.9863 0.047 Uiso calc R 1
Cl Cl1 0.16178(8) 0.58814(6) 0.29368(16) 0.0944(5) Uani d . 1
N N1 0.0000 1.0000 0.3873(3) 0.0291(10) Uani d S 1
N N2 0.0000 1.0000 1.0066(3) 0.0330(11) Uani d S 1
O O1 -0.06217(15) 0.78760(10) 0.3313(3) 0.0570(8) Uani d . 1
O O2 -0.06390(14) 0.88010(10) 0.1425(3) 0.0515(7) Uani d . 1
O O3 0.02768(11) 0.92078(8) 0.2029(2) 0.0332(5) Uani d . 1
O O4 0.10051(11) 1.02305(8) 0.19801(19) 0.0357(5) Uani d . 1
H H12 0.1238 1.0058 0.1493 0.054 Uiso d R 1
H H11 0.0992 1.0555 0.1808 0.054 Uiso d R 1
S S2 -0.03025(5) 0.77720(3) 0.21482(9) 0.0379(2) Uani d . 1
Co Co1 0.0000 1.0000 0.19793(4) 0.02525(14) Uani d S 1

loop_
_atom_site_aniso_label
_atom_site_aniso_U_11
_atom_site_aniso_U_22
_atom_site_aniso_U_33
_atom_site_aniso_U_12
_atom_site_aniso_U_13
_atom_site_aniso_U_23
C1 0.0347(19) 0.0281(15) 0.035(2) -0.0017(14) 0.0055(15) -0.0014(15)
C2 0.045(2) 0.0334(17) 0.0378(18) 0.0034(16) 0.0094(17) 0.0062(16)
C3 0.051(3) 0.0378(19) 0.055(2) 0.0070(17) 0.0152(19) -0.0029(19)
C4 0.043(2) 0.0368(19) 0.068(3) 0.0051(18) -0.006(2) 0.0122(19)
C5 0.060(3) 0.060(3) 0.042(2) 0.004(2) 0.001(2) 0.025(2)
C6 0.057(3) 0.048(2) 0.036(2) 0.0026(19) 0.0103(18) 0.0008(18)
C7 0.0383(18) 0.0291(15) 0.0428(19) 0.0013(13) 0.0046(18) 0.0000(16)
C8 0.043(2) 0.0268(14) 0.028(2) -0.0018(15) 0.0017(16) 0.0010(14)
C9 0.065(3) 0.0351(18) 0.0219(18) -0.0124(17) -0.0059(17) 0.0031(15)
C10 0.073(3) 0.036(2) 0.030(2) -0.0120(19) -0.0086(19) -0.0009(16)
C11 0.042(4) 0.045(3) 0.012(3) -0.003(2) 0.000 0.000
C12 0.051(4) 0.033(3) 0.025(3) -0.006(2) 0.000 0.000
C13 0.055(3) 0.045(2) 0.0208(18) 0.0106(18) 0.0064(17) -0.0022(16)
C14 0.049(2) 0.0390(19) 0.029(2) 0.0093(16) 0.0014(18) 0.0023(16)
Cl1 0.0814(11) 0.0679(8) 0.1339(14) 0.0381(7) -0.0058(9) 0.0272(9)
N1 0.036(3) 0.036(2) 0.015(2) 0.0017(17) 0.000 0.000
N2 0.043(3) 0.037(2) 0.019(2) 0.0003(19) 0.000 0.000
O1 0.0551(19) 0.0439(15) 0.072(2) 0.0013(13) 0.0340(16) -0.0001(15)
O2 0.0508(18) 0.0356(13) 0.0683(18) 0.0025(12) -0.0212(15) -0.0091(12)
O3 0.0443(13) 0.0252(10) 0.0300(11) -0.0013(9) -0.0008(12) 0.0005(10)
O4 0.0400(13) 0.0332(10) 0.0338(11) 0.0043(9) 0.0046(11) 0.0019(12)
S2 0.0343(5) 0.0284(4) 0.0511(5) -0.0009(3) 0.0013(4) -0.0024(4)
Co1 0.0340(3) 0.0249(3) 0.0169(2) 0.0013(3) 0.000 0.000

loop_
_atom_type_symbol
_atom_type_description
_atom_type_scat_dispersion_real
_atom_type_scat_dispersion_imag
_atom_type_scat_source
C C 0.0033 0.0016 'International Tables Vol C Tables 4.2.6.8 and 6.1.1.4'
H H 0.0000 0.0000 'International Tables Vol C Tables 4.2.6.8 and 6.1.1.4'
N N 0.0061 0.0033 'International Tables Vol C Tables 4.2.6.8 and 6.1.1.4'
O O 0.0106 0.0060 'International Tables Vol C Tables 4.2.6.8 and 6.1.1.4'
S S 0.1246 0.1234 'International Tables Vol C Tables 4.2.6.8 and 6.1.1.4'
Cl Cl 0.1484 0.1585 'International Tables Vol C Tables 4.2.6.8 and 6.1.1.4'
Co Co 0.3494 0.9721 'International Tables Vol C Tables 4.2.6.8 and 6.1.1.4'

loop_
_geom_angle_atom_site_label_1
_geom_angle_atom_site_label_2
_geom_angle_atom_site_label_3
_geom_angle_site_symmetry_1
_geom_angle_site_symmetry_3
_geom_angle
C6 C1 C2 . . 120.1(3)
C6 C1 S2 . . 120.2(3)
C2 C1 S2 . . 119.6(3)
C3 C2 C1 . . 120.6(3)
C3 C2 H1 . . 119.7
C1 C2 H1 . . 119.7
C4 C3 C2 . . 118.0(4)
C4 C3 H2 . . 121.0
C2 C3 H2 . . 121.0
C5 C4 C3 . . 123.2(4)
C5 C4 Cl1 . . 118.5(3)
C3 C4 Cl1 . . 118.3(3)
C4 C5 C6 . . 117.8(4)
C4 C5 H3 . . 121.1
C6 C5 H3 . . 121.1
C1 C6 C5 . . 120.2(4)
C1 C6 H4 . . 119.9
C5 C6 H4 . . 119.9
C8 C7 S2 . . 110.1(2)
C8 C7 H5 . . 109.6
S2 C7 H5 . . 109.6
C8 C7 H6 . . 109.6
S2 C7 H6 . . 109.6
H5 C7 H6 . . 108.2
O2 C8 O3 . . 127.4(3)
O2 C8 C7 . . 117.8(3)
O3 C8 C7 . . 114.8(3)
N1 C9 C10 . . 123.2(3)
N1 C9 H7 . . 118.4
C10 C9 H7 . . 118.4
C9 C10 C11 . . 120.0(4)
C9 C10 H8 . . 120.0
C11 C10 H8 . . 120.0
C10 C11 C10 . 2_575 116.6(5)
C10 C11 C12 . . 121.7(2)
C10 C11 C12 2_575 . 121.7(2)
C13 C12 C13 . 2_575 117.3(5)
C13 C12 C11 . . 121.3(2)
C13 C12 C11 2_575 . 121.3(2)
C12 C13 C14 . . 119.6(4)
C12 C13 H9 . . 120.2
C14 C13 H9 . . 120.2
N2 C14 C13 . . 123.4(3)
N2 C14 H10 . . 118.3
C13 C14 H10 . . 118.3
C9 N1 C9 . 2_575 117.0(4)
C9 N1 Co1 . . 121.5(2)
C9 N1 Co1 2_575 . 121.5(2)
C14 N2 C14 2_575 . 116.7(4)
C14 N2 Co1 2_575 1_556 121.6(2)
C14 N2 Co1 . 1_556 121.6(2)
C8 O3 Co1 . . 128.8(2)
Co1 O4 H12 . . 112.6
Co1 O4 H11 . . 103.9
H12 O4 H11 . . 111.7
O1 S2 C1 . . 105.45(17)
O1 S2 C7 . . 104.87(16)
C1 S2 C7 . . 97.23(16)
O3 Co1 O3 2_575 . 176.87(13)
O3 Co1 O4 2_575 2_575 90.73(8)
O3 Co1 O4 . 2_575 89.26(8)
O3 Co1 O4 2_575 . 89.26(8)
O3 Co1 O4 . . 90.73(8)
O4 Co1 O4 2_575 . 179.95(15)
O3 Co1 N1 2_575 . 88.43(6)
O3 Co1 N1 . . 88.43(6)
O4 Co1 N1 2_575 . 89.98(6)
O4 Co1 N1 . . 89.98(6)
O3 Co1 N2 2_575 1_554 91.57(6)
O3 Co1 N2 . 1_554 91.57(6)
O4 Co1 N2 2_575 1_554 90.02(6)
O4 Co1 N2 . 1_554 90.02(6)
N1 Co1 N2 . 1_554 180.000(2)

loop_
_geom_bond_atom_site_label_1
_geom_bond_atom_site_label_2
_geom_bond_site_symmetry_2
_geom_bond_distance
C1 C6 . 1.369(5)
C1 C2 . 1.374(5)
C1 S2 . 1.783(3)
C2 C3 . 1.371(5)
C2 H1 . 0.9300
C3 C4 . 1.366(6)
C3 H2 . 0.9300
C4 C5 . 1.364(6)
C4 Cl1 . 1.747(4)
C5 C6 . 1.387(6)
C5 H3 . 0.9300
C6 H4 . 0.9300
C7 C8 . 1.528(4)
C7 S2 . 1.787(3)
C7 H5 . 0.9700
C7 H6 . 0.9700
C8 O2 . 1.232(4)
C8 O3 . 1.248(4)
C9 N1 . 1.326(4)
C9 C10 . 1.376(6)
C9 H7 . 0.9300
C10 C11 . 1.377(5)
C10 H8 . 0.9300
C11 C10 2_575 1.377(5)
C11 C12 . 1.484(5)
C12 C13 . 1.375(4)
C12 C13 2_575 1.375(4)
C13 C14 . 1.381(5)
C13 H9 . 0.9300
C14 N2 . 1.330(4)
C14 H10 . 0.9300
N1 C9 2_575 1.326(4)
N1 Co1 . 2.161(4)
N2 C14 2_575 1.330(4)
N2 Co1 1_556 2.183(4)
O1 S2 . 1.500(3)
O3 Co1 . 2.094(2)
O4 Co1 . 2.107(2)
O4 H12 . 0.8498
O4 H11 . 0.8502
Co1 O3 2_575 2.094(2)
Co1 O4 2_575 2.107(2)
Co1 N2 1_554 2.183(4)

loop_
_geom_hbond_atom_site_label_D
_geom_hbond_atom_site_label_H
_geom_hbond_atom_site_label_A
_geom_hbond_site_symmetry_A
_geom_hbond_distance_DH
_geom_hbond_distance_HA
_geom_hbond_distance_DA
_geom_hbond_angle_DHA
O4 H12 O1 7_564 0.85 1.87 2.692(3) 163.6
O4 H12 S2 7_564 0.85 2.98 3.806(2) 165.0
O4 H11 O2 2_575 0.85 1.84 2.651(3) 159.0
